data_7234636
loop_
_publ_author_name
'Ming Chen'
'Han Nie'
'Bo Song'
'Lingzhi Li'
'Jing Zhi Sun'
'Anjun Qin'
'Ben Zhong Tang'

_publ_section_title
;
 Triphenylamine-functionalized tetraphenylpyrazine: facile preparation and
 multifaceted functionalities
;
_journal_name_full 'Journal of Materials Chemistry C'
_journal_page_first 2901
_journal_page_last 2908
_journal_paper_doi 10.1039/C5TC03299G
_journal_volume 4
_journal_year 2016
_chemical_formula_moiety 'C46 H33 N3'
_chemical_formula_sum 'C46 H33 N3'
_chemical_formula_weight 627.75
_space_group_crystal_system triclinic
_space_group_IT_number 2
_space_group_name_Hall '-P 1'
_space_group_name_H-M_alt 'P -1'
_atom_sites_solution_hydrogens geom
_atom_sites_solution_primary direct
_atom_sites_solution_secondary difmap
_cell_angle_alpha 84.075(5)
_cell_angle_beta 86.526(5)
_cell_angle_gamma 67.905(6)
_cell_formula_units_Z 2
_cell_length_a 10.0930(7)
_cell_length_b 10.8435(6)
_cell_length_c 16.7973(10)
_cell_measurement_reflns_used 2089
_cell_measurement_temperature 293(2)
_cell_measurement_theta_max 29.5577
_cell_measurement_theta_min 3.0317
_cell_volume 1693.8(2)
_computing_cell_refinement
;
CrysAlisPro, Agilent Technologies,
Version 1.171.35.11 (release 16-05-2011 CrysAlis171 .NET)
(compiled May 16 2011,17:55:39)
;
_computing_data_collection
;
CrysAlisPro, Agilent Technologies,
Version 1.171.35.11 (release 16-05-2011 CrysAlis171 .NET)
(compiled May 16 2011,17:55:39)
;
_computing_data_reduction
;
CrysAlisPro, Agilent Technologies,
Version 1.171.35.11 (release 16-05-2011 CrysAlis171 .NET)
(compiled May 16 2011,17:55:39)
;
_computing_molecular_graphics 'Olex2 (Dolomanov et al., 2009)'
_computing_publication_material 'Olex2 (Dolomanov et al., 2009)'
_computing_structure_refinement 'ShelXL (Sheldrick, 2008)'
_computing_structure_solution 'ShelXS (Sheldrick, 2008)'
_diffrn_ambient_temperature 293.15
_diffrn_detector_area_resol_mean 10.3592
_diffrn_measured_fraction_theta_full 0.998
_diffrn_measured_fraction_theta_max 0.998
_diffrn_measurement_device_type 'Xcalibur, Atlas, Gemini ultra'
_diffrn_measurement_method '\w scans'
_diffrn_orient_matrix_UB_11 0.0583456000
_diffrn_orient_matrix_UB_12 -0.0080434000
_diffrn_orient_matrix_UB_13 0.0242295000
_diffrn_orient_matrix_UB_21 0.0471282000
_diffrn_orient_matrix_UB_22 -0.0455620000
_diffrn_orient_matrix_UB_23 -0.0259643000
_diffrn_orient_matrix_UB_31 0.0114289000
_diffrn_orient_matrix_UB_32 0.0536784000
_diffrn_orient_matrix_UB_33 -0.0232835000
_diffrn_radiation_monochromator graphite
_diffrn_radiation_type MoK\a
_diffrn_radiation_wavelength 0.71073
_diffrn_reflns_av_R_equivalents 0.0355
_diffrn_reflns_av_unetI/netI 0.0596
_diffrn_reflns_limit_h_max 12
_diffrn_reflns_limit_h_min -10
_diffrn_reflns_limit_k_max 12
_diffrn_reflns_limit_k_min -13
_diffrn_reflns_limit_l_max 20
_diffrn_reflns_limit_l_min -20
_diffrn_reflns_number 10610
_diffrn_reflns_theta_full 25.35
_diffrn_reflns_theta_max 25.35
_diffrn_reflns_theta_min 3.04
_diffrn_source 'Enhance (Mo) X-ray Source'
_exptl_absorpt_coefficient_mu 0.072
_exptl_absorpt_correction_T_max 1.00000
_exptl_absorpt_correction_T_min 0.82322
_exptl_absorpt_correction_type multi-scan
_exptl_absorpt_process_details
;
CrysAlisPro, Agilent Technologies,
Version 1.171.35.11 (release 16-05-2011 CrysAlis171 .NET)
(compiled May 16 2011,17:55:39)
Empirical absorption correction using spherical harmonics,
 implemented in SCALE3 ABSPACK scaling algorithm.
;
_exptl_crystal_colour yellow
_exptl_crystal_density_diffrn 1.231
_exptl_crystal_density_method 'not measured'
_exptl_crystal_description platelet
_exptl_crystal_F_000 660
_exptl_crystal_size_max 0.45
_exptl_crystal_size_mid 0.23
_exptl_crystal_size_min 0.2
_refine_diff_density_max 0.323
_refine_diff_density_min -0.219
_refine_diff_density_rms 0.039
_refine_ls_extinction_method none
_refine_ls_goodness_of_fit_ref 1.028
_refine_ls_hydrogen_treatment constr
_refine_ls_matrix_type full
_refine_ls_number_parameters 442
_refine_ls_number_reflns 6175
_refine_ls_number_restraints 0
_refine_ls_restrained_S_all 1.028
_refine_ls_R_factor_all 0.0954
_refine_ls_R_factor_gt 0.0535
_refine_ls_shift/su_max 0.000
_refine_ls_shift/su_mean 0.000
_refine_ls_structure_factor_coef Fsqd
_refine_ls_weighting_details 'calc w=1/[\s^2^(Fo^2^)+(0.0580P)^2^+0.1522P] where P=(Fo^2^+2Fc^2^)/3'
_refine_ls_weighting_scheme calc
_refine_ls_wR_factor_gt 0.1193
_refine_ls_wR_factor_ref 0.1496
_reflns_number_gt 3934
_reflns_number_total 6175
_reflns_threshold_expression >2sigma(I)
_cod_data_source_file J-Mater-Chem-C-2016-4-2901.cif
_cod_data_source_block cm_7
_cod_original_cell_volume 1693.77(18)
_cod_database_code 7234636
_reflns_odcompleteness_completeness 99.64
_reflns_odcompleteness_iscentric 1
_reflns_odcompleteness_theta 26.32
_olex2_refinement_description
;
1. Fixed Uiso
 At 1.2 times of:
  All C(H) groups
2.a Aromatic/amide H refined with riding coordinates:
 C2(H2), C3(H3), C4(H4), C5(H5), C6(H6), C8(H8), C9(H9), C10(H10), C11(H11),
 C12(H12), C18(H18), C19(H19), C20(H20), C21(H21), C22(H22), C24(H24), C25(H25),
  C27(H27), C28(H28), C30(H30), C31(H31), C33(H33), C34(H34), C36(H36),
 C37(H37), C38(H38), C39(H39), C40(H40), C42(H42), C43(H43), C44(H44), C45(H45),
  C46(H46)
;

loop_
_space_group_symop_id
_space_group_symop_operation_xyz
1 'x, y, z'
2 '-x, -y, -z'

loop_
_atom_site_label
_atom_site_type_symbol
_atom_site_fract_x
_atom_site_fract_y
_atom_site_fract_z
_atom_site_U_iso_or_equiv
_atom_site_adp_type
_atom_site_occupancy
_atom_site_calc_flag
_atom_site_disorder_assembly
_atom_site_disorder_group
_atom_site_refinement_flags_posn
N1 N 0.68459(18) 0.10514(16) 0.39857(10) 0.0422(4) Uani 1 d . . .
N2 N 0.96594(18) 0.03739(16) 0.35128(11) 0.0414(4) Uani 1 d . . .
N3 N 0.2066(2) 0.6770(2) 0.88052(13) 0.0634(6) Uani 1 d . . .
C1 C 0.6378(2) -0.0192(2) 0.30172(13) 0.0422(5) Uani 1 d . . .
C2 C 0.5226(2) -0.0369(2) 0.34302(15) 0.0516(6) Uani 1 d . . .
H2 H 0.5123 -0.0287 0.3978 0.062 Uiso 1 calc . . R
C3 C 0.4226(3) -0.0663(2) 0.30458(17) 0.0587(7) Uani 1 d . . .
H3 H 0.3466 -0.0791 0.3335 0.070 Uiso 1 calc . . R
C4 C 0.4354(3) -0.0767(2) 0.22392(17) 0.0616(7) Uani 1 d . . .
H4 H 0.3679 -0.0962 0.1978 0.074 Uiso 1 calc . . R
C5 C 0.5485(3) -0.0582(3) 0.18122(16) 0.0644(7) Uani 1 d . . .
H5 H 0.5573 -0.0652 0.1263 0.077 Uiso 1 calc . . R
C6 C 0.6481(3) -0.0294(2) 0.21978(14) 0.0533(6) Uani 1 d . . .
H6 H 0.7238 -0.0166 0.1905 0.064 Uiso 1 calc . . R
C7 C 0.9679(2) -0.1402(2) 0.27637(13) 0.0417(5) Uani 1 d . . .
C8 C 0.9407(3) -0.2569(2) 0.28616(15) 0.0532(6) Uani 1 d . . .
H8 H 0.8717 -0.2647 0.3235 0.064 Uiso 1 calc . . R
C9 C 1.0160(3) -0.3624(2) 0.24042(17) 0.0628(7) Uani 1 d . . .
H9 H 0.9973 -0.4406 0.2471 0.075 Uiso 1 calc . . R
C10 C 1.1177(3) -0.3512(3) 0.18546(16) 0.0662(8) Uani 1 d . . .
H10 H 1.1674 -0.4216 0.1546 0.079 Uiso 1 calc . . R
C11 C 1.1465(3) -0.2363(3) 0.17582(15) 0.0633(7) Uani 1 d . . .
H11 H 1.2156 -0.2290 0.1385 0.076 Uiso 1 calc . . R
C12 C 1.0727(2) -0.1320(2) 0.22152(14) 0.0495(6) Uani 1 d . . .
H12 H 1.0937 -0.0550 0.2154 0.059 Uiso 1 calc . . R
C13 C 0.7406(2) 0.01838(19) 0.34271(13) 0.0396(5) Uani 1 d . . .
C14 C 0.8888(2) -0.02615(19) 0.32500(12) 0.0391(5) Uani 1 d . . .
C15 C 0.9041(2) 0.13547(19) 0.39997(12) 0.0379(5) Uani 1 d . . .
C16 C 0.7641(2) 0.16121(19) 0.42990(12) 0.0378(5) Uani 1 d . . .
C17 C 0.9933(2) 0.21198(19) 0.41523(12) 0.0393(5) Uani 1 d . . .
C18 C 1.1341(2) 0.1463(2) 0.43779(16) 0.0553(7) Uani 1 d . . .
H18 H 1.1722 0.0535 0.4450 0.066 Uiso 1 calc . . R
C19 C 1.2177(3) 0.2173(3) 0.44964(19) 0.0742(8) Uani 1 d . . .
H19 H 1.3115 0.1720 0.4657 0.089 Uiso 1 calc . . R
C20 C 1.1647(3) 0.3540(3) 0.43803(17) 0.0670(8) Uani 1 d . . .
H20 H 1.2223 0.4014 0.4453 0.080 Uiso 1 calc . . R
C21 C 1.0258(3) 0.4198(2) 0.41564(15) 0.0594(7) Uani 1 d . . .
H21 H 0.9890 0.5126 0.4080 0.071 Uiso 1 calc . . R
C22 C 0.9395(3) 0.3504(2) 0.40420(13) 0.0479(6) Uani 1 d . . .
H22 H 0.8452 0.3965 0.3891 0.057 Uiso 1 calc . . R
C23 C 0.6926(2) 0.24562(19) 0.49634(12) 0.0389(5) Uani 1 d . . .
C24 C 0.7657(2) 0.2723(2) 0.55613(13) 0.0430(5) Uani 1 d . . .
H24 H 0.8651 0.2403 0.5539 0.052 Uiso 1 calc . . R
C25 C 0.6932(2) 0.3454(2) 0.61849(13) 0.0447(5) Uani 1 d . . .
H25 H 0.7444 0.3634 0.6569 0.054 Uiso 1 calc . . R
C26 C 0.5443(2) 0.3927(2) 0.62476(13) 0.0430(5) Uani 1 d . . .
C27 C 0.4718(2) 0.3669(2) 0.56504(14) 0.0484(6) Uani 1 d . . .
H27 H 0.3724 0.3981 0.5676 0.058 Uiso 1 calc . . R
C28 C 0.5442(2) 0.2959(2) 0.50188(13) 0.0459(6) Uani 1 d . . .
H28 H 0.4926 0.2813 0.4622 0.055 Uiso 1 calc . . R
C29 C 0.4640(2) 0.4641(2) 0.69415(13) 0.0457(6) Uani 1 d . . .
C30 C 0.4854(3) 0.5726(2) 0.71980(14) 0.0557(7) Uani 1 d . . .
H30 H 0.5574 0.5984 0.6955 0.067 Uiso 1 calc . . R
C31 C 0.4019(3) 0.6434(2) 0.78092(15) 0.0595(7) Uani 1 d . . .
H31 H 0.4165 0.7174 0.7959 0.071 Uiso 1 calc . . R
C32 C 0.2973(2) 0.6046(2) 0.81961(14) 0.0529(6) Uani 1 d . . .
C33 C 0.2794(3) 0.4927(2) 0.79689(15) 0.0561(7) Uani 1 d . . .
H33 H 0.2128 0.4626 0.8242 0.067 Uiso 1 calc . . R
C34 C 0.3589(2) 0.4254(2) 0.73445(14) 0.0523(6) Uani 1 d . . .
H34 H 0.3424 0.3528 0.7188 0.063 Uiso 1 calc . . R
C35 C 0.2489(3) 0.7574(3) 0.92689(15) 0.0556(6) Uani 1 d . . .
C36 C 0.3800(3) 0.7090(3) 0.96253(19) 0.0839(9) Uani 1 d . . .
H36 H 0.4422 0.6213 0.9576 0.101 Uiso 1 calc . . R
C37 C 0.4196(4) 0.7935(4) 1.00664(19) 0.0899(10) Uani 1 d . . .
H37 H 0.5077 0.7619 1.0312 0.108 Uiso 1 calc . . R
C38 C 0.3271(4) 0.9220(4) 1.01271(18) 0.0847(9) Uani 1 d . . .
H38 H 0.3537 0.9782 1.0409 0.102 Uiso 1 calc . . R
C39 C 0.1991(4) 0.9686(3) 0.97889(19) 0.0776(9) Uani 1 d . . .
H39 H 0.1371 1.0561 0.9844 0.093 Uiso 1 calc . . R
C40 C 0.1587(3) 0.8875(3) 0.93592(15) 0.0638(7) Uani 1 d . . .
H40 H 0.0693 0.9210 0.9127 0.077 Uiso 1 calc . . R
C41 C 0.0595(3) 0.6931(2) 0.88280(15) 0.0538(6) Uani 1 d . . .
C42 C -0.0062(3) 0.6727(3) 0.95456(17) 0.0698(8) Uani 1 d . . .
H42 H 0.0449 0.6488 1.0016 0.084 Uiso 1 calc . . R
C43 C -0.1495(4) 0.6879(3) 0.9561(2) 0.0855(10) Uani 1 d . . .
H43 H -0.1942 0.6744 1.0045 0.103 Uiso 1 calc . . R
C44 C -0.2248(4) 0.7224(3) 0.8876(3) 0.0917(11) Uani 1 d . . .
H44 H -0.3204 0.7319 0.8892 0.110 Uiso 1 calc . . R
C45 C -0.1604(3) 0.7430(3) 0.8168(2) 0.0859(10) Uani 1 d . . .
H45 H -0.2123 0.7667 0.7701 0.103 Uiso 1 calc . . R
C46 C -0.0192(3) 0.7292(3) 0.81370(17) 0.0660(7) Uani 1 d . . .
H46 H 0.0237 0.7442 0.7650 0.079 Uiso 1 calc . . R

loop_
_atom_site_aniso_label
_atom_site_aniso_U_11
_atom_site_aniso_U_22
_atom_site_aniso_U_33
_atom_site_aniso_U_23
_atom_site_aniso_U_13
_atom_site_aniso_U_12
N1 0.0413(11) 0.0462(10) 0.0413(11) -0.0088(8) 0.0022(8) -0.0181(8)
N2 0.0396(10) 0.0426(10) 0.0442(11) -0.0101(8) 0.0024(8) -0.0166(8)
N3 0.0506(13) 0.0839(15) 0.0605(14) -0.0372(11) 0.0138(11) -0.0247(11)
C1 0.0413(13) 0.0444(12) 0.0444(14) -0.0098(10) 0.0014(10) -0.0189(10)
C2 0.0506(14) 0.0609(14) 0.0494(15) -0.0157(11) 0.0055(12) -0.0259(12)
C3 0.0467(15) 0.0699(16) 0.0699(19) -0.0167(13) 0.0093(13) -0.0324(12)
C4 0.0535(16) 0.0761(17) 0.0676(19) -0.0184(14) -0.0081(14) -0.0340(13)
C5 0.0655(17) 0.0915(19) 0.0472(16) -0.0147(13) -0.0058(13) -0.0387(15)
C6 0.0510(15) 0.0729(15) 0.0452(15) -0.0071(11) -0.0002(11) -0.0329(12)
C7 0.0413(13) 0.0440(12) 0.0410(13) -0.0088(9) -0.0032(10) -0.0156(10)
C8 0.0545(15) 0.0495(13) 0.0576(16) -0.0105(11) 0.0041(12) -0.0211(11)
C9 0.0711(18) 0.0472(14) 0.0741(19) -0.0188(12) -0.0061(15) -0.0225(12)
C10 0.0774(19) 0.0608(16) 0.0562(17) -0.0281(13) 0.0028(15) -0.0158(14)
C11 0.0625(17) 0.0697(17) 0.0544(17) -0.0177(13) 0.0137(13) -0.0199(13)
C12 0.0512(14) 0.0505(13) 0.0480(15) -0.0111(11) 0.0049(12) -0.0197(11)
C13 0.0422(13) 0.0423(11) 0.0368(12) -0.0059(9) 0.0021(10) -0.0183(10)
C14 0.0402(13) 0.0393(11) 0.0396(13) -0.0060(9) -0.0002(10) -0.0164(9)
C15 0.0353(12) 0.0396(11) 0.0388(12) -0.0069(9) -0.0008(9) -0.0132(9)
C16 0.0378(12) 0.0404(11) 0.0362(12) -0.0055(9) -0.0027(9) -0.0148(9)
C17 0.0400(13) 0.0429(12) 0.0361(12) -0.0096(9) 0.0044(10) -0.0157(10)
C18 0.0424(14) 0.0457(13) 0.0769(19) -0.0123(12) -0.0029(12) -0.0134(11)
C19 0.0463(16) 0.0720(18) 0.112(3) -0.0205(16) -0.0106(15) -0.0264(14)
C20 0.0652(19) 0.0705(17) 0.083(2) -0.0196(14) 0.0013(15) -0.0422(15)
C21 0.080(2) 0.0440(13) 0.0606(17) -0.0100(11) 0.0023(14) -0.0296(13)
C22 0.0521(14) 0.0416(12) 0.0476(14) -0.0056(10) -0.0023(11) -0.0142(11)
C23 0.0381(12) 0.0415(11) 0.0367(12) -0.0070(9) 0.0020(10) -0.0139(9)
C24 0.0342(12) 0.0512(12) 0.0426(13) -0.0104(10) 0.0008(10) -0.0135(10)
C25 0.0439(13) 0.0535(13) 0.0400(13) -0.0109(10) -0.0028(10) -0.0200(10)
C26 0.0423(13) 0.0443(12) 0.0407(13) -0.0084(9) 0.0038(10) -0.0135(10)
C27 0.0336(12) 0.0574(14) 0.0520(15) -0.0161(11) 0.0010(11) -0.0120(10)
C28 0.0380(13) 0.0581(13) 0.0441(14) -0.0140(10) -0.0028(10) -0.0181(10)
C29 0.0404(13) 0.0505(13) 0.0428(14) -0.0099(10) 0.0023(10) -0.0120(10)
C30 0.0576(16) 0.0645(15) 0.0505(15) -0.0183(12) 0.0136(12) -0.0276(12)
C31 0.0675(17) 0.0601(15) 0.0591(17) -0.0229(12) 0.0123(13) -0.0305(13)
C32 0.0482(14) 0.0607(14) 0.0513(15) -0.0221(11) 0.0095(12) -0.0191(12)
C33 0.0513(15) 0.0639(15) 0.0569(16) -0.0184(12) 0.0159(12) -0.0250(12)
C34 0.0485(14) 0.0526(13) 0.0569(16) -0.0175(11) 0.0079(12) -0.0182(11)
C35 0.0491(15) 0.0790(17) 0.0419(14) -0.0184(12) 0.0071(12) -0.0253(13)
C36 0.065(2) 0.111(2) 0.070(2) -0.0250(18) 0.0120(16) -0.0249(18)
C37 0.066(2) 0.148(3) 0.072(2) -0.037(2) 0.0031(16) -0.052(2)
C38 0.083(2) 0.129(3) 0.0585(19) -0.0363(18) 0.0176(18) -0.053(2)
C39 0.085(2) 0.0830(19) 0.075(2) -0.0265(16) 0.0180(18) -0.0410(17)
C40 0.0709(18) 0.0742(18) 0.0532(17) -0.0212(13) 0.0105(14) -0.0327(15)
C41 0.0537(15) 0.0556(14) 0.0517(16) -0.0205(11) 0.0111(13) -0.0178(12)
C42 0.072(2) 0.0755(18) 0.0585(18) -0.0130(13) 0.0113(15) -0.0237(15)
C43 0.073(2) 0.094(2) 0.092(3) -0.0182(19) 0.032(2) -0.0377(18)
C44 0.059(2) 0.093(2) 0.126(3) -0.032(2) 0.012(2) -0.0265(17)
C45 0.063(2) 0.085(2) 0.098(3) -0.0247(18) -0.0152(19) -0.0087(16)
C46 0.0618(18) 0.0722(17) 0.0582(18) -0.0106(13) 0.0017(14) -0.0178(14)

loop_
_atom_type_symbol
_atom_type_description
_atom_type_scat_dispersion_real
_atom_type_scat_dispersion_imag
_atom_type_scat_source
C C 0.0033 0.0016 'International Tables Vol C Tables 4.2.6.8 and 6.1.1.4'
H H 0.0000 0.0000 'International Tables Vol C Tables 4.2.6.8 and 6.1.1.4'
N N 0.0061 0.0033 'International Tables Vol C Tables 4.2.6.8 and 6.1.1.4'

loop_
_geom_angle_atom_site_label_1
_geom_angle_atom_site_label_2
_geom_angle_atom_site_label_3
_geom_angle
_geom_angle_site_symmetry_1
_geom_angle_site_symmetry_3
C16 N1 C13 120.37(17) . .
C14 N2 C15 119.57(17) . .
C32 N3 C41 118.5(2) . .
C35 N3 C32 121.6(2) . .
C35 N3 C41 118.41(18) . .
C2 C1 C6 117.8(2) . .
C2 C1 C13 120.9(2) . .
C6 C1 C13 121.17(19) . .
C1 C2 H2 119.3 . .
C3 C2 C1 121.4(2) . .
C3 C2 H2 119.3 . .
C2 C3 H3 120.1 . .
C4 C3 C2 119.9(2) . .
C4 C3 H3 120.1 . .
C3 C4 H4 120.0 . .
C3 C4 C5 119.9(2) . .
C5 C4 H4 120.0 . .
C4 C5 H5 120.0 . .
C6 C5 C4 120.0(2) . .
C6 C5 H5 120.0 . .
C1 C6 H6 119.5 . .
C5 C6 C1 121.1(2) . .
C5 C6 H6 119.5 . .
C8 C7 C14 121.13(19) . .
C12 C7 C8 118.73(19) . .
C12 C7 C14 120.13(19) . .
C7 C8 H8 119.9 . .
C7 C8 C9 120.3(2) . .
C9 C8 H8 119.9 . .
C8 C9 H9 120.0 . .
C10 C9 C8 120.0(2) . .
C10 C9 H9 120.0 . .
C9 C10 H10 119.9 . .
C9 C10 C11 120.2(2) . .
C11 C10 H10 119.9 . .
C10 C11 H11 120.1 . .
C10 C11 C12 119.9(2) . .
C12 C11 H11 120.1 . .
C7 C12 H12 119.5 . .
C11 C12 C7 120.9(2) . .
C11 C12 H12 119.5 . .
N1 C13 C1 115.86(17) . .
N1 C13 C14 119.3(2) . .
C14 C13 C1 124.78(18) . .
N2 C14 C7 116.19(18) . .
N2 C14 C13 119.55(18) . .
C13 C14 C7 124.24(19) . .
N2 C15 C16 120.14(19) . .
N2 C15 C17 114.56(17) . .
C16 C15 C17 125.26(17) . .
N1 C16 C15 119.18(18) . .
N1 C16 C23 114.63(18) . .
C15 C16 C23 126.18(19) . .
C18 C17 C15 120.57(19) . .
C18 C17 C22 118.6(2) . .
C22 C17 C15 120.8(2) . .
C17 C18 H18 119.8 . .
C19 C18 C17 120.5(2) . .
C19 C18 H18 119.8 . .
C18 C19 H19 119.6 . .
C20 C19 C18 120.8(3) . .
C20 C19 H19 119.6 . .
C19 C20 H20 120.4 . .
C21 C20 C19 119.2(2) . .
C21 C20 H20 120.4 . .
C20 C21 H21 119.6 . .
C20 C21 C22 120.9(2) . .
C22 C21 H21 119.6 . .
C17 C22 H22 120.0 . .
C21 C22 C17 120.0(2) . .
C21 C22 H22 120.0 . .
C24 C23 C16 123.99(19) . .
C28 C23 C16 118.5(2) . .
C28 C23 C24 117.48(19) . .
C23 C24 H24 119.4 . .
C25 C24 C23 121.2(2) . .
C25 C24 H24 119.4 . .
C24 C25 H25 119.5 . .
C24 C25 C26 121.0(2) . .
C26 C25 H25 119.5 . .
C25 C26 C29 122.1(2) . .
C27 C26 C25 117.71(19) . .
C27 C26 C29 120.1(2) . .
C26 C27 H27 119.4 . .
C28 C27 C26 121.3(2) . .
C28 C27 H27 119.4 . .
C23 C28 H28 119.3 . .
C27 C28 C23 121.3(2) . .
C27 C28 H28 119.3 . .
C30 C29 C26 122.6(2) . .
C30 C29 C34 117.4(2) . .
C34 C29 C26 120.0(2) . .
C29 C30 H30 119.3 . .
C29 C30 C31 121.4(2) . .
C31 C30 H30 119.3 . .
C30 C31 H31 119.8 . .
C32 C31 C30 120.4(2) . .
C32 C31 H31 119.8 . .
C31 C32 N3 122.1(2) . .
C31 C32 C33 118.6(2) . .
C33 C32 N3 119.3(2) . .
C32 C33 H33 119.6 . .
C34 C33 C32 120.8(2) . .
C34 C33 H33 119.6 . .
C29 C34 H34 119.4 . .
C33 C34 C29 121.3(2) . .
C33 C34 H34 119.4 . .
C36 C35 N3 121.3(2) . .
C36 C35 C40 118.8(3) . .
C40 C35 N3 119.9(2) . .
C35 C36 H36 120.2 . .
C35 C36 C37 119.5(3) . .
C37 C36 H36 120.2 . .
C36 C37 H37 120.3 . .
C38 C37 C36 119.3(3) . .
C38 C37 H37 120.3 . .
C37 C38 H38 119.4 . .
C39 C38 C37 121.2(3) . .
C39 C38 H38 119.4 . .
C38 C39 H39 119.9 . .
C38 C39 C40 120.3(3) . .
C40 C39 H39 119.9 . .
C35 C40 H40 119.5 . .
C39 C40 C35 120.9(3) . .
C39 C40 H40 119.5 . .
C42 C41 N3 120.0(3) . .
C42 C41 C46 119.0(3) . .
C46 C41 N3 120.9(2) . .
C41 C42 H42 120.2 . .
C41 C42 C43 119.6(3) . .
C43 C42 H42 120.2 . .
C42 C43 H43 119.7 . .
C44 C43 C42 120.6(3) . .
C44 C43 H43 119.7 . .
C43 C44 H44 120.0 . .
C43 C44 C45 120.0(3) . .
C45 C44 H44 120.0 . .
C44 C45 H45 119.7 . .
C44 C45 C46 120.6(3) . .
C46 C45 H45 119.7 . .
C41 C46 H46 119.9 . .
C45 C46 C41 120.2(3) . .
C45 C46 H46 119.9 . .

loop_
_geom_bond_atom_site_label_1
_geom_bond_atom_site_label_2
_geom_bond_distance
_geom_bond_site_symmetry_2
N1 C13 1.343(2) .
N1 C16 1.332(3) .
N2 C14 1.336(3) .
N2 C15 1.345(2) .
N3 C32 1.419(3) .
N3 C35 1.417(3) .
N3 C41 1.427(3) .
C1 C2 1.383(3) .
C1 C6 1.387(3) .
C1 C13 1.476(3) .
C2 H2 0.9300 .
C2 C3 1.379(3) .
C3 H3 0.9300 .
C3 C4 1.365(4) .
C4 H4 0.9300 .
C4 C5 1.379(3) .
C5 H5 0.9300 .
C5 C6 1.373(3) .
C6 H6 0.9300 .
C7 C8 1.384(3) .
C7 C12 1.383(3) .
C7 C14 1.491(3) .
C8 H8 0.9300 .
C8 C9 1.391(3) .
C9 H9 0.9300 .
C9 C10 1.370(4) .
C10 H10 0.9300 .
C10 C11 1.374(4) .
C11 H11 0.9300 .
C11 C12 1.378(3) .
C12 H12 0.9300 .
C13 C14 1.411(3) .
C15 C16 1.405(3) .
C15 C17 1.482(3) .
C16 C23 1.490(3) .
C17 C18 1.385(3) .
C17 C22 1.387(3) .
C18 H18 0.9300 .
C18 C19 1.373(3) .
C19 H19 0.9300 .
C19 C20 1.371(4) .
C20 H20 0.9300 .
C20 C21 1.368(4) .
C21 H21 0.9300 .
C21 C22 1.381(3) .
C22 H22 0.9300 .
C23 C24 1.396(3) .
C23 C28 1.389(3) .
C24 H24 0.9300 .
C24 C25 1.380(3) .
C25 H25 0.9300 .
C25 C26 1.394(3) .
C26 C27 1.386(3) .
C26 C29 1.489(3) .
C27 H27 0.9300 .
C27 C28 1.380(3) .
C28 H28 0.9300 .
C29 C30 1.386(3) .
C29 C34 1.396(3) .
C30 H30 0.9300 .
C30 C31 1.388(3) .
C31 H31 0.9300 .
C31 C32 1.381(3) .
C32 C33 1.387(3) .
C33 H33 0.9300 .
C33 C34 1.375(3) .
C34 H34 0.9300 .
C35 C36 1.377(4) .
C35 C40 1.380(3) .
C36 H36 0.9300 .
C36 C37 1.414(4) .
C37 H37 0.9300 .
C37 C38 1.364(4) .
C38 H38 0.9300 .
C38 C39 1.336(4) .
C39 H39 0.9300 .
C39 C40 1.377(4) .
C40 H40 0.9300 .
C41 C42 1.379(3) .
C41 C46 1.384(4) .
C42 H42 0.9300 .
C42 C43 1.391(4) .
C43 H43 0.9300 .
C43 C44 1.358(5) .
C44 H44 0.9300 .
C44 C45 1.359(5) .
C45 H45 0.9300 .
C45 C46 1.374(4) .
C46 H46 0.9300 .

loop_
_geom_torsion_atom_site_label_1
_geom_torsion_atom_site_label_2
_geom_torsion_atom_site_label_3
_geom_torsion_atom_site_label_4
_geom_torsion
_geom_torsion_site_symmetry_1
_geom_torsion_site_symmetry_2
_geom_torsion_site_symmetry_3
_geom_torsion_site_symmetry_4
N1 C13 C14 N2 -13.5(3) . . . .
N1 C13 C14 C7 167.89(19) . . . .
N1 C16 C23 C24 155.1(2) . . . .
N1 C16 C23 C28 -21.6(3) . . . .
N2 C15 C16 N1 -12.1(3) . . . .
N2 C15 C16 C23 166.68(19) . . . .
N2 C15 C17 C18 -49.1(3) . . . .
N2 C15 C17 C22 128.3(2) . . . .
N3 C32 C33 C34 175.6(2) . . . .
N3 C35 C36 C37 178.4(3) . . . .
N3 C35 C40 C39 -178.2(2) . . . .
N3 C41 C42 C43 -179.7(2) . . . .
N3 C41 C46 C45 179.4(2) . . . .
C1 C2 C3 C4 -0.9(4) . . . .
C1 C13 C14 N2 163.9(2) . . . .
C1 C13 C14 C7 -14.7(3) . . . .
C2 C1 C6 C5 -1.0(3) . . . .
C2 C1 C13 N1 -37.8(3) . . . .
C2 C1 C13 C14 144.7(2) . . . .
C2 C3 C4 C5 0.3(4) . . . .
C3 C4 C5 C6 0.0(4) . . . .
C4 C5 C6 C1 0.4(4) . . . .
C6 C1 C2 C3 1.3(3) . . . .
C6 C1 C13 N1 138.0(2) . . . .
C6 C1 C13 C14 -39.5(3) . . . .
C7 C8 C9 C10 0.1(4) . . . .
C8 C7 C12 C11 1.6(4) . . . .
C8 C7 C14 N2 139.4(2) . . . .
C8 C7 C14 C13 -41.9(3) . . . .
C8 C9 C10 C11 0.6(4) . . . .
C9 C10 C11 C12 -0.1(4) . . . .
C10 C11 C12 C7 -1.0(4) . . . .
C12 C7 C8 C9 -1.1(4) . . . .
C12 C7 C14 N2 -39.2(3) . . . .
C12 C7 C14 C13 139.5(2) . . . .
C13 N1 C16 C15 4.3(3) . . . .
C13 N1 C16 C23 -174.68(18) . . . .
C13 C1 C2 C3 177.2(2) . . . .
C13 C1 C6 C5 -176.9(2) . . . .
C14 N2 C15 C16 6.8(3) . . . .
C14 N2 C15 C17 -171.20(19) . . . .
C14 C7 C8 C9 -179.7(2) . . . .
C14 C7 C12 C11 -179.7(2) . . . .
C15 N2 C14 C7 -175.55(18) . . . .
C15 N2 C14 C13 5.7(3) . . . .
C15 C16 C23 C24 -23.8(3) . . . .
C15 C16 C23 C28 159.5(2) . . . .
C15 C17 C18 C19 178.1(2) . . . .
C15 C17 C22 C21 -177.5(2) . . . .
C16 N1 C13 C1 -169.47(18) . . . .
C16 N1 C13 C14 8.2(3) . . . .
C16 C15 C17 C18 133.0(2) . . . .
C16 C15 C17 C22 -49.6(3) . . . .
C16 C23 C24 C25 -176.47(19) . . . .
C16 C23 C28 C27 175.5(2) . . . .
C17 C15 C16 N1 165.7(2) . . . .
C17 C15 C16 C23 -15.5(3) . . . .
C17 C18 C19 C20 -1.2(4) . . . .
C18 C17 C22 C21 0.0(3) . . . .
C18 C19 C20 C21 1.1(4) . . . .
C19 C20 C21 C22 -0.4(4) . . . .
C20 C21 C22 C17 -0.1(4) . . . .
C22 C17 C18 C19 0.6(4) . . . .
C23 C24 C25 C26 1.4(3) . . . .
C24 C23 C28 C27 -1.4(3) . . . .
C24 C25 C26 C27 -1.8(3) . . . .
C24 C25 C26 C29 176.0(2) . . . .
C25 C26 C27 C28 0.6(3) . . . .
C25 C26 C29 C30 51.6(3) . . . .
C25 C26 C29 C34 -130.5(2) . . . .
C26 C27 C28 C23 1.0(3) . . . .
C26 C29 C30 C31 175.3(2) . . . .
C26 C29 C34 C33 -177.6(2) . . . .
C27 C26 C29 C30 -130.7(3) . . . .
C27 C26 C29 C34 47.2(3) . . . .
C28 C23 C24 C25 0.3(3) . . . .
C29 C26 C27 C28 -177.2(2) . . . .
C29 C30 C31 C32 2.0(4) . . . .
C30 C29 C34 C33 0.3(4) . . . .
C30 C31 C32 N3 -177.8(2) . . . .
C30 C31 C32 C33 1.0(4) . . . .
C31 C32 C33 C34 -3.3(4) . . . .
C32 N3 C35 C36 -49.1(4) . . . .
C32 N3 C35 C40 129.8(3) . . . .
C32 N3 C41 C42 134.7(2) . . . .
C32 N3 C41 C46 -45.3(3) . . . .
C32 C33 C34 C29 2.6(4) . . . .
C34 C29 C30 C31 -2.6(4) . . . .
C35 N3 C32 C31 -25.1(4) . . . .
C35 N3 C32 C33 156.0(3) . . . .
C35 N3 C41 C42 -59.1(3) . . . .
C35 N3 C41 C46 120.9(3) . . . .
C35 C36 C37 C38 -0.4(5) . . . .
C36 C35 C40 C39 0.8(4) . . . .
C36 C37 C38 C39 1.1(5) . . . .
C37 C38 C39 C40 -0.9(5) . . . .
C38 C39 C40 C35 0.0(4) . . . .
C40 C35 C36 C37 -0.6(4) . . . .
C41 N3 C32 C31 140.6(3) . . . .
C41 N3 C32 C33 -38.2(3) . . . .
C41 N3 C35 C36 145.1(3) . . . .
C41 N3 C35 C40 -35.9(3) . . . .
C41 C42 C43 C44 0.2(4) . . . .
C42 C41 C46 C45 -0.7(4) . . . .
C42 C43 C44 C45 -0.4(5) . . . .
C43 C44 C45 C46 0.0(5) . . . .
C44 C45 C46 C41 0.5(4) . . . .
C46 C41 C42 C43 0.3(4) . . . .
